data_7033210
loop_
_publ_author_name
'Elguraish, Ismail'
'Zhu, Kelong'
'Hernandez, Leslie A.'
'Amarne, Hazem'
'Luo, Jingwei'
'Vukotic, V. Nicholas'
'Loeb, Stephen J.'

_publ_section_title
;
 Assembly of a M4L4 &quot;folded-cube&quot; using a T-shaped, right-angled
 ligand.
;
_journal_issue 3
_journal_name_full 'Dalton transactions (Cambridge, England : 2003)'
_journal_page_first 898
_journal_page_last 902
_journal_paper_doi 10.1039/c4dt03198a
_journal_volume 44
_journal_year 2015
_chemical_formula_moiety 'C23 H15 F N4, C H Cl3'
_chemical_formula_sum 'C24 H16 Cl3 F N4'
_chemical_formula_weight 485.78
_space_group_crystal_system triclinic
_space_group_IT_number 2
_space_group_name_Hall '-P 1'
_space_group_name_H-M_alt 'P -1'
_symmetry_Int_Tables_number 2
_symmetry_space_group_name_Hall '-P 1'
_symmetry_space_group_name_H-M 'P -1'
_audit_creation_date 2014-11-04
_audit_creation_method
;
Olex2 1.2
(compiled 2014.09.19 svn.r3010 for OlexSys, GUI svn.r4874)
;
_audit_update_record
;
2014-11-06 deposited with the CCDC.
2014-11-21 downloaded from the CCDC.
;
_cell_angle_alpha 80.2999(11)
_cell_angle_beta 89.0859(11)
_cell_angle_gamma 64.1607(10)
_cell_formula_units_Z 2
_cell_length_a 9.0898(3)
_cell_length_b 10.2902(3)
_cell_length_c 13.0414(4)
_cell_measurement_reflns_used 9918
_cell_measurement_theta_max 73.82
_cell_measurement_theta_min 3.45
_cell_volume 1079.91(6)
_computing_molecular_graphics 'Olex2 (Dolomanov et al., 2009)'
_computing_publication_material 'Olex2 (Dolomanov et al., 2009)'
_computing_structure_refinement 'olex2.refine (Bourhis et al., 2013)'
_diffrn_ambient_temperature 173.15
_diffrn_measured_fraction_theta_full 0.9705
_diffrn_measured_fraction_theta_max 0.9705
_diffrn_measurement_device_type 'Bruker APEX-II CCD'
_diffrn_measurement_method '\f and \w scans'
_diffrn_radiation_type 'Cu K\a'
_diffrn_radiation_wavelength 1.54178
_diffrn_reflns_av_R_equivalents 0.0436
_diffrn_reflns_av_unetI/netI 0.0433
_diffrn_reflns_limit_h_max 11
_diffrn_reflns_limit_h_min -11
_diffrn_reflns_limit_k_max 12
_diffrn_reflns_limit_k_min -12
_diffrn_reflns_limit_l_max 16
_diffrn_reflns_limit_l_min -16
_diffrn_reflns_number 15092
_diffrn_reflns_theta_full 73.8166
_diffrn_reflns_theta_max 73.82
_diffrn_reflns_theta_min 3.45
_diffrn_standards_number 0
_exptl_absorpt_coefficient_mu 4.089
_exptl_absorpt_correction_T_max 0.6803
_exptl_absorpt_correction_T_min 0.5627
_exptl_absorpt_correction_type multi-scan
_exptl_absorpt_process_details 'SADABS-2012/1 (Bruker,2012) was used for absorption correction.'
_exptl_crystal_colour colourless
_exptl_crystal_colour_primary colourless
_exptl_crystal_density_diffrn 1.4938
_exptl_crystal_description block
_exptl_crystal_F_000 499.4861
_exptl_crystal_recrystallization_method
'Re-crystallisation from solvent: chloroform <html> <head> <title>Server cannot append header after HTTP headers have been sent.</title> <style> body {font-family:"Verdana";font-weight:normal;font-size: .7em;color:black;} p {font-family:"Verdana";font-weight:normal;color:black;margin-top: -5px} b {font-family:"Verdana";font-weight:bold;color:black;margin-top: -5px} H1 { font-family:"Verdana";font-weight:normal;font-size:18pt;color:red } H2 { font-family:"Verdana";font-weight:normal;font-size:14pt;color:maroon } pre {font-family:"Lucida Console";font-size: .9em} .marker {font-weight: bold; color: black;text-decoration: none;} .version {color: gray;} .error {margin-bottom: 10px;} .expandable { text-decoration:underline; font-weight:bold; color:navy; cursor:hand; } </style> </head> <body bgcolor="white"> <span><H1>Server Error in / Application.<hr width=100% size=1 color=silver></H1> <h2> <i>Server cannot append header after HTTP headers have been sent.</i> </h2></span> <font face="Arial, Helvetica, Geneva, SunSans-Regular, sans-serif > <b> Description: </b>An unhandled exception occurred during the execution of the current web request. Please review the stack trace for more information about the error and where it originated in the code. <br><br> <b> Exception Details: </b>System.Web.HttpException: Server cannot append header after HTTP headers have been sent.<br><br> <b>Source Error:</b> <br><br> <table width=100% bgcolor="#ffffcc"> <tr> <td> <code> An unhandled exception was generated during the execution of the current web request. Information regarding the origin and location of the exception can be identified using the exception stack trace below.</code> </td> </tr> </table> <br> <b>Stack Trace:</b> <br><br> <table width=100% bgcolor="#ffffcc"> <tr> <td> <code><pre> [HttpException (0x80004005): Server cannot append header after HTTP headers have been sent.] System.Web.HttpResponse.AppendHeader(String name, String value) +4419806 CCDC.Internet.Site.Code.CustomWebParts.CifDepositoryResult.CifDepositoryResultUserControl.ShowErrorPanel() +170 CCDC.Internet.Site.Code.CustomWebParts.CifDepositoryResult.CifDepositoryResultUserControl.GetCifFileContentAndHandleErrors(Int32 curatedDataReference) +172 CCDC.Internet.Site.Code.CustomWebParts.CifDepositoryResult.CifDepositoryResultUserControl.btnDownloadAll_OnClick(Object sender, EventArgs e) +1331 System.Web.UI.WebControls.Button.OnClick(EventArgs e) +115 System.Web.UI.WebControls.Button.RaisePostBackEvent(String eventArgument) +140 System.Web.UI.Page.RaisePostBackEvent(IPostBackEventHandler sourceControl, String eventArgument) +29 System.Web.UI.Page.ProcessRequestMain(Boolean includeStagesBeforeAsyncPoint, Boolean includeStagesAfterAsyncPoint) +2981 </pre></code> </td> </tr> </table> <br> <hr width=100% size=1 color=silver> <b>Version Information:</b>&nbsp;Microsoft .NET Framework Version:2.0.50727.5485; ASP.NET Version:2.0.50727.5483 </font> </body> </html> <!-- [HttpException]: Server cannot append header after HTTP headers have been sent. at System.Web.HttpResponse.AppendHeader(String name, String value) at CCDC.Internet.Site.Code.CustomWebParts.CifDepositoryResult.CifDepositoryResultUserControl.ShowErrorPanel() at CCDC.Internet.Site.Code.CustomWebParts.CifDepositoryResult.CifDepositoryResultUserControl.GetCifFileContentAndHandleErrors(Int32 curatedDataReference) at CCDC.Internet.Site.Code.CustomWebParts.CifDepositoryResult.CifDepositoryResultUserControl.btnDownloadAll_OnClick(Object sender, EventArgs e) at System.Web.UI.WebControls.Button.OnClick(EventArgs e) at System.Web.UI.WebControls.Button.RaisePostBackEvent(String eventArgument) at System.Web.UI.Page.RaisePostBackEvent(IPostBackEventHandler sourceControl, String eventArgument) at System.Web.UI.Page.ProcessRequestMain(Boolean includeStagesBeforeAsyncPoint, Boolean includeStagesAfterAsyncPoint) [HttpUnhandledException]: Exception of type System.Web.HttpUnhandledException was thrown. at System.Web.UI.Page.HandleError(Exception e) at System.Web.UI.Page.ProcessRequestMain(Boolean includeStagesBeforeAsyncPoint, Boolean includeStagesAfterAsyncPoint) at System.Web.UI.Page.ProcessRequest(Boolean includeStagesBeforeAsyncPoint, Boolean includeStagesAfterAsyncPoint) at System.Web.UI.Page.ProcessRequest() at System.Web.UI.Page.ProcessRequest(HttpContext context) at ASP.ONECOLUMNPAGELAYOUT_ASPX__1831996687.ProcessRequest(HttpContext context) at Microsoft.SharePoint.Publishing.TemplateRedirectionPage.ProcessRequest(HttpContext context) at System.Web.HttpApplication.CallHandlerExecutionStep.System.Web.HttpApplication.IExecutionStep.Execute() at System.Web.HttpApplication.ExecuteStep(IExecutionStep step, Boolean& completedSynchronously) --><!-- This error page might contain sensitive information because ASP.NET is configured to show verbose error messages using &lt;customErrors mode="Off"/&gt;. Consider using &lt;customErrors mode="On"/&gt; or &lt;customErrors mode="RemoteOnly"/&gt; in production environments.-->'
_refine_diff_density_max 0.9583
_refine_diff_density_min -0.8145
_refine_diff_density_rms 0.0946
_refine_ls_d_res_high 0.8027
_refine_ls_d_res_low 12.8279
_refine_ls_goodness_of_fit_ref 1.0513
_refine_ls_hydrogen_treatment constr
_refine_ls_matrix_type full
_refine_ls_number_constraints 32
_refine_ls_number_parameters 288
_refine_ls_number_reflns 4246
_refine_ls_number_restraints 0
_refine_ls_restrained_S_all 1.0513
_refine_ls_R_factor_all 0.0579
_refine_ls_R_factor_gt 0.0537
_refine_ls_shift/su_max 0.0007
_refine_ls_shift/su_mean 0.0002
_refine_ls_structure_factor_coef Fsqd
_refine_ls_weighting_details 'w=1/[\s^2^(Fo^2^)+(0.1057P)^2^+0.5650P] where P=(Fo^2^+2Fc^2^)/3'
_refine_ls_weighting_scheme calc
_refine_ls_wR_factor_gt 0.1510
_refine_ls_wR_factor_ref 0.1578
_reflns_Friedel_coverage 0.0
_reflns_limit_h_max 11
_reflns_limit_h_min -11
_reflns_limit_k_max 12
_reflns_limit_k_min -12
_reflns_limit_l_max 16
_reflns_limit_l_min 0
_reflns_number_gt 3828
_reflns_number_total 4246
_reflns_threshold_expression I>=2u(I)
_cod_data_source_file c4dt03198a2.cif
_cod_data_source_block cu_ie004_0m
_cod_depositor_comments 'Adding full bibliography for 7033210.cif.'
_cod_database_code 7033210
_shelxl_version_number 2013-4
_olex2_refinement_description
;
1. Fixed Uiso
 At 1.2 times of:
  All C(H) groups, All N(H) groups
2.a Ternary CH refined with riding coordinates:
 C1S(H1S)
2.b Aromatic/amide H refined with riding coordinates:
 N2(H2), C2(H2a), C3(H3), C5(H5), C6(H6), C11(H11), C12(H12), C14(H14),
 C15(H15), C16(H16), C17(H17), C20(H20), C21(H21), C22(H22), C23(H23)
;

loop_
_space_group_symop_id
_space_group_symop_operation_xyz
1 x,y,z
2 -x,-y,-z

loop_
_atom_site_label
_atom_site_type_symbol
_atom_site_fract_x
_atom_site_fract_y
_atom_site_fract_z
_atom_site_U_iso_or_equiv
_atom_site_adp_type
_atom_site_occupancy
_atom_site_refinement_flags_posn
F1 F 1.3292(2) 0.71821(18) 0.37111(14) 0.0479(4) Uani 1.000000 .
N1 N 2.5476(2) -0.24286(18) 0.00016(14) 0.0240(4) Uani 1.000000 .
N2 N 1.8219(2) 0.45530(18) 0.00089(13) 0.0188(3) Uani 1.000000 .
H2 H 1.7376(2) 0.54033(18) 0.00256(13) 0.0226(4) Uiso 1.000000 R
N3 N 2.0308(2) 0.27848(18) -0.06305(13) 0.0203(4) Uani 1.000000 .
N4 N 1.7795(3) 0.6577(2) -0.39309(15) 0.0343(5) Uani 1.000000 .
C1S C 0.7659(3) 0.9153(3) 0.43125(18) 0.0293(5) Uani 1.000000 .
H1S H 0.7377(3) 0.8382(3) 0.47119(18) 0.0351(6) Uiso 1.000000 R
C1 C 1.4566(3) 0.6211(3) 0.3262(2) 0.0313(5) Uani 1.000000 .
C2 C 1.4286(3) 0.5991(2) 0.22927(19) 0.0275(5) Uani 1.000000 .
H2a H 1.3226(3) 0.6500(2) 0.19436(19) 0.0331(6) Uiso 1.000000 R
C3 C 1.5590(3) 0.5005(2) 0.18321(17) 0.0233(4) Uani 1.000000 .
H3 H 1.5418(3) 0.4832(2) 0.11612(17) 0.0279(5) Uiso 1.000000 R
C4 C 1.7147(3) 0.4266(2) 0.23418(16) 0.0221(4) Uani 1.000000 .
C5 C 1.7367(3) 0.4531(3) 0.33302(18) 0.0306(5) Uani 1.000000 .
H5 H 1.8421(3) 0.4034(3) 0.36867(18) 0.0367(6) Uiso 1.000000 R
C6 C 1.6070(3) 0.5510(3) 0.38013(19) 0.0369(6) Uani 1.000000 .
H6 H 1.6220(3) 0.5688(3) 0.44744(19) 0.0443(7) Uiso 1.000000 R
C7 C 1.8543(2) 0.3179(2) 0.18777(16) 0.0210(4) Uani 1.000000 .
C8 C 1.8914(2) 0.3388(2) 0.08309(16) 0.0193(4) Uani 1.000000 .
C9 C 2.0229(2) 0.2300(2) 0.04152(15) 0.0189(4) Uani 1.000000 .
C10 C 2.1280(2) 0.0969(2) 0.10476(16) 0.0207(4) Uani 1.000000 .
C11 C 2.0928(3) 0.0773(2) 0.20861(17) 0.0256(5) Uani 1.000000 .
H11 H 2.1617(3) -0.0108(2) 0.25414(17) 0.0307(5) Uiso 1.000000 R
C12 C 1.9586(3) 0.1837(2) 0.24809(17) 0.0259(5) Uani 1.000000 .
H12 H 1.9378(3) 0.1635(2) 0.31919(17) 0.0310(5) Uiso 1.000000 R
C13 C 2.2717(2) -0.0172(2) 0.06526(16) 0.0199(4) Uani 1.000000 .
C14 C 2.2624(3) -0.0694(2) -0.02498(17) 0.0237(4) Uani 1.000000 .
H14 H 2.1625(3) -0.0287(2) -0.06660(17) 0.0284(5) Uiso 1.000000 R
C15 C 2.4015(3) -0.1820(2) -0.05324(17) 0.0244(4) Uani 1.000000 .
H15 H 2.3927(3) -0.2181(2) -0.11413(17) 0.0293(5) Uiso 1.000000 R
C16 C 2.5570(3) -0.1885(2) 0.08483(17) 0.0240(4) Uani 1.000000 .
H16 H 2.6601(3) -0.2273(2) 0.12258(17) 0.0288(5) Uiso 1.000000 R
C17 C 2.4239(3) -0.0786(2) 0.12018(16) 0.0219(4) Uani 1.000000 .
H17 H 2.4364(3) -0.0452(2) 0.18163(16) 0.0263(5) Uiso 1.000000 R
C18 C 1.9098(2) 0.4124(2) -0.08355(15) 0.0193(4) Uani 1.000000 .
C19 C 1.8685(2) 0.5016(2) -0.18848(16) 0.0210(4) Uani 1.000000 .
C20 C 1.7614(3) 0.6503(2) -0.20821(17) 0.0248(4) Uani 1.000000 .
H20 H 1.7162(3) 0.7016(2) -0.15263(17) 0.0298(5) Uiso 1.000000 R
C21 C 1.7221(3) 0.7222(3) -0.31126(19) 0.0323(5) Uani 1.000000 .
H21 H 1.6495(3) 0.8240(3) -0.32413(19) 0.0388(6) Uiso 1.000000 R
C22 C 1.8827(3) 0.5149(3) -0.37271(18) 0.0315(5) Uani 1.000000 .
H22 H 1.9248(3) 0.4665(3) -0.42996(18) 0.0378(6) Uiso 1.000000 R
C23 C 1.9320(3) 0.4337(2) -0.27335(17) 0.0273(5) Uani 1.000000 .
H23 H 2.0081(3) 0.3329(2) -0.26309(17) 0.0328(6) Uiso 1.000000 R
Cl1 Cl 0.97937(7) 0.85247(6) 0.44228(5) 0.03667(19) Uani 1.000000 .
Cl2 Cl 0.66674(9) 1.07680(8) 0.48270(6) 0.0500(2) Uani 1.000000 .
Cl3 Cl 0.70142(9) 0.94579(9) 0.29908(5) 0.0517(2) Uani 1.000000 .

loop_
_atom_site_aniso_label
_atom_site_aniso_U_11
_atom_site_aniso_U_22
_atom_site_aniso_U_33
_atom_site_aniso_U_12
_atom_site_aniso_U_13
_atom_site_aniso_U_23
F1 0.0367(8) 0.0423(9) 0.0542(10) -0.0024(7) 0.0182(7) -0.0252(7)
N1 0.0231(9) 0.0173(8) 0.0270(9) -0.0047(7) 0.0028(7) -0.0038(7)
N2 0.0174(8) 0.0142(7) 0.0207(8) -0.0032(6) 0.0006(6) -0.0033(6)
N3 0.0177(8) 0.0172(8) 0.0218(8) -0.0041(7) 0.0001(6) -0.0029(6)
N4 0.0409(12) 0.0308(10) 0.0242(9) -0.0118(9) 0.0004(8) 0.0017(8)
C1S 0.0303(11) 0.0271(11) 0.0262(11) -0.0089(9) -0.0027(9) -0.0042(9)
C1 0.0283(11) 0.0258(11) 0.0379(12) -0.0079(9) 0.0157(10) -0.0136(10)
C2 0.0207(10) 0.0201(10) 0.0406(13) -0.0081(8) 0.0042(9) -0.0049(9)
C3 0.0237(10) 0.0185(9) 0.0276(10) -0.0092(8) 0.0022(8) -0.0042(8)
C4 0.0222(10) 0.0195(9) 0.0241(10) -0.0088(8) 0.0052(8) -0.0035(8)
C5 0.0264(11) 0.0320(12) 0.0270(11) -0.0067(9) 0.0007(9) -0.0061(9)
C6 0.0381(13) 0.0403(14) 0.0282(12) -0.0105(11) 0.0047(10) -0.0147(10)
C7 0.0180(9) 0.0201(9) 0.0234(10) -0.0068(8) 0.0020(8) -0.0047(8)
C8 0.0179(9) 0.0158(9) 0.0224(10) -0.0057(7) 0.0007(7) -0.0031(7)
C9 0.0182(9) 0.0175(9) 0.0210(9) -0.0073(8) 0.0014(7) -0.0050(7)
C10 0.0189(9) 0.0165(9) 0.0239(10) -0.0053(8) 0.0007(7) -0.0032(8)
C11 0.0238(10) 0.0195(10) 0.0247(10) -0.0033(8) 0.0008(8) 0.0005(8)
C12 0.0271(11) 0.0239(10) 0.0221(10) -0.0083(9) 0.0041(8) -0.0011(8)
C13 0.0194(9) 0.0138(8) 0.0241(10) -0.0056(8) 0.0021(8) -0.0021(7)
C14 0.0205(10) 0.0203(10) 0.0269(10) -0.0062(8) -0.0029(8) -0.0029(8)
C15 0.0278(11) 0.0186(9) 0.0262(10) -0.0087(8) 0.0006(8) -0.0060(8)
C16 0.0204(10) 0.0190(9) 0.0279(10) -0.0053(8) -0.0011(8) -0.0011(8)
C17 0.0217(10) 0.0188(9) 0.0231(10) -0.0067(8) -0.0009(8) -0.0042(8)
C18 0.0188(9) 0.0181(9) 0.0203(9) -0.0073(8) 0.0009(7) -0.0043(7)
C19 0.0185(9) 0.0199(9) 0.0230(10) -0.0075(8) 0.0011(7) -0.0021(8)
C20 0.0262(10) 0.0212(10) 0.0238(10) -0.0076(8) 0.0011(8) -0.0035(8)
C21 0.0366(13) 0.0224(10) 0.0287(11) -0.0067(10) -0.0020(9) 0.0022(9)
C22 0.0378(12) 0.0312(12) 0.0221(10) -0.0118(10) 0.0075(9) -0.0059(9)
C23 0.0279(11) 0.0219(10) 0.0262(11) -0.0059(9) 0.0045(8) -0.0035(8)
Cl1 0.0291(3) 0.0349(3) 0.0394(3) -0.0082(2) -0.0047(2) -0.0056(2)
Cl2 0.0447(4) 0.0429(4) 0.0573(4) -0.0081(3) 0.0053(3) -0.0279(3)
Cl3 0.0464(4) 0.0604(5) 0.0332(3) -0.0072(3) -0.0142(3) -0.0137(3)

loop_
_atom_type_symbol
_atom_type_scat_dispersion_real
_atom_type_scat_dispersion_imag
_atom_type_scat_Cromer_Mann_a1
_atom_type_scat_Cromer_Mann_a2
_atom_type_scat_Cromer_Mann_a3
_atom_type_scat_Cromer_Mann_a4
_atom_type_scat_Cromer_Mann_b1
_atom_type_scat_Cromer_Mann_b2
_atom_type_scat_Cromer_Mann_b3
_atom_type_scat_Cromer_Mann_b4
_atom_type_scat_Cromer_Mann_c
_atom_type_scat_source
_atom_type_scat_dispersion_source
H 0.00000 0.00000 0.49300 0.32291 0.14019 0.04081 10.51090 26.12570 3.14236 57.79970 0.0030380000826 'International Tables Volume C Table 6.1.1.4 (pp. 500-502)' 'Henke, Gullikson and Davis, At. Data and Nucl. Data Tables, 1993, 54, 2'
C 0.01920 0.00962 2.31000 1.02000 1.58860 0.86500 20.84390 10.20750 0.56870 51.65120 0.215599998832 'International Tables Volume C Table 6.1.1.4 (pp. 500-502)' 'Henke, Gullikson and Davis, At. Data and Nucl. Data Tables, 1993, 54, 2'
F 0.07536 0.05506 3.53920 2.64120 1.51700 1.02430 10.28250 4.29440 0.26150 26.14760 0.277599990368 'International Tables Volume C Table 6.1.1.4 (pp. 500-502)' 'Henke, Gullikson and Davis, At. Data and Nucl. Data Tables, 1993, 54, 2'
Cl 0.36842 0.69938 11.46040 7.19640 6.25560 1.64550 0.01040 1.16620 18.51940 47.77840 -9.55739974976 'International Tables Volume C Table 6.1.1.4 (pp. 500-502)' 'Henke, Gullikson and Davis, At. Data and Nucl. Data Tables, 1993, 54, 2'
N 0.03256 0.01839 12.21260 3.13220 2.01250 1.16630 0.00570 9.89330 28.99750 0.58260 -11.5290002823 'International Tables Volume C Table 6.1.1.4 (pp. 500-502)' 'Henke, Gullikson and Davis, At. Data and Nucl. Data Tables, 1993, 54, 2'

loop_
_geom_angle_atom_site_label_1
_geom_angle_atom_site_label_2
_geom_angle_atom_site_label_3
_geom_angle
C16 N1 C15 116.67(18)
C18 N2 C8 106.57(16)
C18 N3 C9 104.64(16)
C22 N4 C21 116.6(2)
Cl2 C1S Cl1 110.54(13)
Cl3 C1S Cl1 109.17(13)
Cl3 C1S Cl2 110.54(12)
C2 C1 F1 118.3(2)
C6 C1 F1 118.3(2)
C6 C1 C2 123.4(2)
C3 C2 C1 118.3(2)
C4 C3 C2 120.9(2)
C5 C4 C3 118.52(19)
C7 C4 C3 121.71(19)
C7 C4 C5 119.73(19)
C6 C5 C4 121.1(2)
C5 C6 C1 117.8(2)
C8 C7 C4 124.30(18)
C12 C7 C4 120.43(18)
C12 C7 C8 115.26(18)
C7 C8 N2 132.72(18)
C9 C8 N2 105.01(17)
C9 C8 C7 122.27(18)
C8 C9 N3 110.27(17)
C10 C9 N3 128.55(18)
C10 C9 C8 121.13(18)
C11 C10 C9 116.51(18)
C13 C10 C9 122.80(18)
C13 C10 C11 120.68(18)
C12 C11 C10 121.85(19)
C11 C12 C7 122.91(19)
C14 C13 C10 122.88(18)
C17 C13 C10 119.90(18)
C17 C13 C14 117.21(18)
C15 C14 C13 118.95(19)
C14 C15 N1 124.0(2)
C17 C16 N1 123.31(19)
C16 C17 C13 119.77(19)
N3 C18 N2 113.50(17)
C19 C18 N2 123.73(17)
C19 C18 N3 122.66(18)
C20 C19 C18 123.08(19)
C23 C19 C18 118.92(18)
C23 C19 C20 117.90(19)
C21 C20 C19 118.3(2)
C20 C21 N4 124.3(2)
C23 C22 N4 123.8(2)
C22 C23 C19 119.0(2)

loop_
_geom_bond_atom_site_label_1
_geom_bond_atom_site_label_2
_geom_bond_distance
F1 C1 1.360(3)
N1 C15 1.341(3)
N1 C16 1.339(3)
N2 C8 1.384(3)
N2 C18 1.369(3)
N3 C9 1.383(3)
N3 C18 1.321(3)
N4 C21 1.330(3)
N4 C22 1.336(3)
C1S Cl1 1.757(2)
C1S Cl2 1.754(2)
C1S Cl3 1.761(2)
C1 C2 1.368(4)
C1 C6 1.372(4)
C2 C3 1.389(3)
C3 C4 1.395(3)
C4 C5 1.396(3)
C4 C7 1.481(3)
C5 C6 1.390(3)
C7 C8 1.405(3)
C7 C12 1.393(3)
C8 C9 1.412(3)
C9 C10 1.404(3)
C10 C11 1.388(3)
C10 C13 1.482(3)
C11 C12 1.399(3)
C13 C14 1.392(3)
C13 C17 1.394(3)
C14 C15 1.389(3)
C16 C17 1.386(3)
C18 C19 1.466(3)
C19 C20 1.390(3)
C19 C23 1.391(3)
C20 C21 1.389(3)
C22 C23 1.380(3)
